data_1532936
loop_
_publ_author_name
'Morozkin, A.V.'
'Seropegin, Yu.D.'

_publ_section_title
;
 Sm - Ru - Ge system at 1070 K
;
_journal_name_full 'Journal of Alloys Compd.'
_journal_page_first 168
_journal_page_last 172
_journal_volume 365
_journal_year 2004
_chemical_formula_sum 'Ge Ru Sm'
_chemical_name_systematic 'Sm Ru Ge'
_space_group_IT_number 62
_symmetry_space_group_name_Hall '-P 2ac 2n'
_symmetry_space_group_name_H-M 'P n m a'
_cell_angle_alpha 90
_cell_angle_beta 90
_cell_angle_gamma 90
_cell_formula_units_Z 4
_cell_length_a 7.165
_cell_length_b 4.476
_cell_length_c 7.152
_cell_volume 229.369
_citation_journal_id_ASTM JALCEU
_cod_data_source_file Morozkin_JALCEU_2004_1369.cif
_cod_data_source_block Ge1Ru1Sm1
_cod_original_cell_volume 229.3685
_cod_original_formula_sum 'Ge1 Ru1 Sm1'
_cod_database_code 1532936

loop_
_symmetry_equiv_pos_as_xyz
x,y,z
-x+1/2,-y,z+1/2
x+1/2,-y+1/2,-z+1/2
-x,y+1/2,-z
-x,-y,-z
x-1/2,y,-z-1/2
-x-1/2,y-1/2,z-1/2
x,-y-1/2,z

loop_
_atom_site_label
_atom_site_type_symbol
_atom_site_fract_x
_atom_site_fract_y
_atom_site_fract_z
_atom_site_occupancy
_atom_site_U_iso_or_equiv
Ru1 Ru 0.149 0.25 0.563 1 0.0
Sm1 Sm 0.482 0.25 0.314 1 0.0
Ge1 Ge 0.808 0.25 0.6 1 0.0
